data_2224764
loop_
_publ_author_name
'Chi, Xiaodong'
'Xiao, Jing'
'Yin, Yuhong'
'Xia, Min'

_publ_section_title
(4<i>Z</i>)-4-[(4-Chloroanilino)(phenyl)methylene]-3-methyl-1-phenyl-1<i>H</i>-pyrazol-5(4<i>H</i>)-one
_journal_coeditor_code SI2229
_journal_issue 1
_journal_name_full 'Acta Crystallographica Section E'
_journal_page_first o249
_journal_paper_doi 10.1107/S1600536809054816
_journal_volume 66
_journal_year 2010
_chemical_formula_iupac 'C23 H18 Cl N3 O'
_chemical_formula_moiety 'C23 H18 Cl N3 O'
_chemical_formula_sum 'C23 H18 Cl N3 O'
_chemical_formula_weight 387.85
_chemical_name_systematic
;
(4<i>Z</i>)-4-[(4-Chloroanilino)(phenyl)methylene]-3-
methyl-1-phenyl-1<i>H</i>-pyrazol-5(4<i>H</i>)-one
;
_space_group_IT_number 2
_symmetry_cell_setting triclinic
_symmetry_space_group_name_Hall '-P 1'
_symmetry_space_group_name_H-M 'P -1'
_atom_sites_solution_hydrogens geom
_atom_sites_solution_primary direct
_atom_sites_solution_secondary difmap
_audit_creation_method SHELXL-97
_cell_angle_alpha 109.28(3)
_cell_angle_beta 98.78(3)
_cell_angle_gamma 105.08(3)
_cell_formula_units_Z 2
_cell_length_a 7.4305(15)
_cell_length_b 11.069(2)
_cell_length_c 13.518(3)
_cell_measurement_reflns_used 5058
_cell_measurement_temperature 293(2)
_cell_measurement_theta_max 27.46
_cell_measurement_theta_min 3.11
_cell_volume 978.0(5)
_computing_cell_refinement 'RAPID-AUTO (Rigaku, 1998)'
_computing_data_collection 'RAPID-AUTO (Rigaku, 1998)'
_computing_data_reduction 'CrystalStructure (Rigaku/MSC, 2002)'
_computing_molecular_graphics 'ORTEP-3 (Farrugia, 1997)'
_computing_publication_material 'SHELXL97 (Sheldrick, 2008) and PLATON (Spek, 2009)'
_computing_structure_refinement 'SHELXL97 (Sheldrick, 2008)'
_computing_structure_solution 'SHELXS97 (Sheldrick, 2008)'
_diffrn_ambient_temperature 293(2)
_diffrn_detector_area_resol_mean 10.00
_diffrn_measured_fraction_theta_full 0.996
_diffrn_measured_fraction_theta_max 0.996
_diffrn_measurement_device_type 'Rigaku R-AXIS RAPID'
_diffrn_measurement_method \w
_diffrn_radiation_monochromator graphite
_diffrn_radiation_source 'fine-focus sealed tube'
_diffrn_radiation_type MoK\a
_diffrn_radiation_wavelength 0.71073
_diffrn_reflns_av_R_equivalents 0.0326
_diffrn_reflns_av_sigmaI/netI 0.0471
_diffrn_reflns_limit_h_max 8
_diffrn_reflns_limit_h_min -8
_diffrn_reflns_limit_k_max 13
_diffrn_reflns_limit_k_min -13
_diffrn_reflns_limit_l_max 16
_diffrn_reflns_limit_l_min -16
_diffrn_reflns_number 7818
_diffrn_reflns_theta_full 25.20
_diffrn_reflns_theta_max 25.20
_diffrn_reflns_theta_min 3.11
_exptl_absorpt_coefficient_mu 0.214
_exptl_absorpt_correction_T_max 0.985
_exptl_absorpt_correction_T_min 0.921
_exptl_absorpt_correction_type multi-scan
_exptl_absorpt_process_details '(ABSCOR; Higashi, 1995)'
_exptl_crystal_colour yellow
_exptl_crystal_density_diffrn 1.317
_exptl_crystal_density_method 'not measured'
_exptl_crystal_description platelet
_exptl_crystal_F_000 404
_exptl_crystal_size_max 0.34
_exptl_crystal_size_mid 0.31
_exptl_crystal_size_min 0.09
_refine_diff_density_max 0.607
_refine_diff_density_min -0.564
_refine_ls_extinction_coef 0.014(3)
_refine_ls_extinction_expression Fc^*^=kFc[1+0.001xFc^2^\l^3^/sin(2\q)]^-1/4^
_refine_ls_extinction_method 'SHELXL97 (Sheldrick, 2008)'
_refine_ls_goodness_of_fit_ref 1.049
_refine_ls_hydrogen_treatment mixed
_refine_ls_matrix_type full
_refine_ls_number_parameters 259
_refine_ls_number_reflns 3506
_refine_ls_number_restraints 0
_refine_ls_restrained_S_all 1.049
_refine_ls_R_factor_all 0.0916
_refine_ls_R_factor_gt 0.0545
_refine_ls_shift/su_max 0.000
_refine_ls_shift/su_mean 0.000
_refine_ls_structure_factor_coef Fsqd
_refine_ls_weighting_details 'w=1/[\s^2^(Fo^2^)+(0.0617P)^2^+0.2511P] where P=(Fo^2^+2Fc^2^)/3'
_refine_ls_weighting_scheme calc
_refine_ls_wR_factor_gt 0.1264
_refine_ls_wR_factor_ref 0.1418
_reflns_number_gt 2198
_reflns_number_total 3506
_reflns_threshold_expression I>2sigma(I)
_cod_data_source_file si2229.cif
_cod_data_source_block I
_cod_database_code 2224764
_cod_database_fobs_code 2224764

loop_
_symmetry_equiv_pos_as_xyz
'x, y, z'
'-x, -y, -z'

loop_
_atom_site_type_symbol
_atom_site_label
_atom_site_fract_x
_atom_site_fract_y
_atom_site_fract_z
_atom_site_U_iso_or_equiv
_atom_site_adp_type
_atom_site_calc_flag
_atom_site_refinement_flags
_atom_site_occupancy
_atom_site_disorder_assembly
_atom_site_disorder_group
Cl Cl1 1.15532(15) 0.75138(11) 0.40321(8) 0.0994(4) Uani d . 1 . .
O O1 0.4993(3) 1.13318(17) 0.73705(15) 0.0511(5) Uani d . 1 . .
N N1 0.6371(3) 0.9255(2) 0.66884(17) 0.0474(6) Uani d . 1 . .
N N2 0.3133(3) 1.10057(19) 0.85631(17) 0.0444(5) Uani d . 1 . .
N N3 0.2491(3) 1.0019(2) 0.89847(17) 0.0478(6) Uani d . 1 . .
C C1 0.9987(4) 0.7976(3) 0.4798(2) 0.0569(8) Uani d . 1 . .
C C2 0.8521(4) 0.8344(3) 0.4374(2) 0.0568(8) Uani d . 1 . .
H H2 0.8337 0.8327 0.3673 0.068 Uiso calc R 1 . .
C C3 0.7319(4) 0.8742(3) 0.5007(2) 0.0482(7) Uani d . 1 . .
H H3 0.6313 0.8988 0.4725 0.058 Uiso calc R 1 . .
C C4 0.7596(4) 0.8780(2) 0.6053(2) 0.0428(6) Uani d . 1 . .
C C5 0.9092(4) 0.8414(3) 0.6470(2) 0.0550(7) Uani d . 1 . .
H H5 0.9299 0.8450 0.7177 0.066 Uiso calc R 1 . .
C C6 1.0273(4) 0.7997(3) 0.5837(2) 0.0610(8) Uani d . 1 . .
H H6 1.1262 0.7730 0.6109 0.073 Uiso calc R 1 . .
C C7 0.5574(4) 0.8763(2) 0.73575(19) 0.0405(6) Uani d . 1 . .
C C8 0.5736(4) 0.7455(2) 0.7374(2) 0.0424(6) Uani d . 1 . .
C C9 0.4800(4) 0.6275(3) 0.6453(2) 0.0553(8) Uani d . 1 . .
H H9 0.4062 0.6305 0.5846 0.066 Uiso calc R 1 . .
C C10 0.4969(5) 0.5063(3) 0.6442(3) 0.0709(10) Uani d . 1 . .
H H10 0.4334 0.4271 0.5828 0.085 Uiso calc R 1 . .
C C11 0.6068(6) 0.5014(3) 0.7330(3) 0.0746(10) Uani d . 1 . .
H H11 0.6195 0.4193 0.7313 0.090 Uiso calc R 1 . .
C C12 0.6985(5) 0.6180(3) 0.8250(3) 0.0647(9) Uani d . 1 . .
H H12 0.7723 0.6145 0.8855 0.078 Uiso calc R 1 . .
C C13 0.6809(4) 0.7401(3) 0.8275(2) 0.0517(7) Uani d . 1 . .
H H13 0.7413 0.8185 0.8899 0.062 Uiso calc R 1 . .
C C14 0.4532(4) 0.9448(2) 0.79664(19) 0.0398(6) Uani d . 1 . .
C C15 0.4324(4) 1.0689(2) 0.7907(2) 0.0413(6) Uani d . 1 . .
C C16 0.3330(4) 0.9113(2) 0.8635(2) 0.0433(6) Uani d . 1 . .
C C17 0.2877(5) 0.7911(3) 0.8946(3) 0.0597(8) Uani d . 1 . .
H H17A 0.1911 0.7943 0.9342 0.090 Uiso calc R 1 . .
H H17B 0.4027 0.7927 0.9392 0.090 Uiso calc R 1 . .
H H17C 0.2404 0.7092 0.8302 0.090 Uiso calc R 1 . .
C C18 0.2310(4) 1.2054(2) 0.8705(2) 0.0431(6) Uani d . 1 . .
C C19 0.3398(5) 1.3293(3) 0.8740(2) 0.0571(8) Uani d . 1 . .
H H19 0.4674 1.3452 0.8704 0.069 Uiso calc R 1 . .
C C20 0.2567(5) 1.4296(3) 0.8829(3) 0.0682(9) Uani d . 1 . .
H H20 0.3288 1.5130 0.8845 0.082 Uiso calc R 1 . .
C C21 0.0701(5) 1.4074(3) 0.8896(2) 0.0669(9) Uani d . 1 . .
H H21 0.0147 1.4747 0.8944 0.080 Uiso calc R 1 . .
C C22 -0.0349(5) 1.2852(3) 0.8891(2) 0.0640(9) Uani d . 1 . .
H H22 -0.1609 1.2709 0.8953 0.077 Uiso calc R 1 . .
C C23 0.0437(4) 1.1834(3) 0.8794(2) 0.0554(7) Uani d . 1 . .
H H23 -0.0286 1.1008 0.8790 0.067 Uiso calc R 1 . .
H H1 0.605(4) 1.002(3) 0.669(2) 0.067(9) Uiso d . 1 . .

loop_
_atom_site_aniso_label
_atom_site_aniso_U_11
_atom_site_aniso_U_22
_atom_site_aniso_U_33
_atom_site_aniso_U_12
_atom_site_aniso_U_13
_atom_site_aniso_U_23
Cl1 0.0867(7) 0.1399(9) 0.0781(6) 0.0596(6) 0.0465(5) 0.0223(6)
O1 0.0581(13) 0.0564(11) 0.0614(12) 0.0307(9) 0.0305(10) 0.0351(9)
N1 0.0555(15) 0.0529(13) 0.0502(13) 0.0312(11) 0.0243(11) 0.0253(11)
N2 0.0529(14) 0.0436(12) 0.0490(12) 0.0244(10) 0.0232(11) 0.0225(10)
N3 0.0531(15) 0.0520(13) 0.0505(13) 0.0245(11) 0.0226(11) 0.0254(11)
C1 0.0485(18) 0.0643(18) 0.0495(17) 0.0193(14) 0.0190(14) 0.0085(14)
C2 0.057(2) 0.0678(18) 0.0444(15) 0.0203(15) 0.0179(14) 0.0192(14)
C3 0.0483(17) 0.0539(16) 0.0490(16) 0.0197(13) 0.0147(13) 0.0251(13)
C4 0.0400(16) 0.0441(14) 0.0451(14) 0.0153(12) 0.0151(12) 0.0153(12)
C5 0.0515(18) 0.0749(19) 0.0425(15) 0.0307(15) 0.0135(13) 0.0197(14)
C6 0.0484(18) 0.079(2) 0.0564(18) 0.0333(15) 0.0126(14) 0.0184(15)
C7 0.0394(15) 0.0438(14) 0.0387(13) 0.0177(11) 0.0065(12) 0.0152(11)
C8 0.0470(17) 0.0422(14) 0.0445(15) 0.0221(12) 0.0190(13) 0.0163(12)
C9 0.065(2) 0.0500(16) 0.0475(16) 0.0203(14) 0.0168(14) 0.0126(13)
C10 0.101(3) 0.0409(17) 0.065(2) 0.0197(17) 0.035(2) 0.0109(15)
C11 0.115(3) 0.0557(19) 0.090(3) 0.051(2) 0.064(2) 0.0407(19)
C12 0.081(2) 0.075(2) 0.070(2) 0.0506(18) 0.0323(18) 0.0418(18)
C13 0.0607(19) 0.0509(16) 0.0500(16) 0.0285(14) 0.0162(14) 0.0193(13)
C14 0.0420(16) 0.0412(14) 0.0412(13) 0.0183(11) 0.0123(12) 0.0180(11)
C15 0.0409(16) 0.0458(14) 0.0432(14) 0.0199(12) 0.0134(12) 0.0192(12)
C16 0.0442(16) 0.0451(14) 0.0437(14) 0.0185(12) 0.0134(12) 0.0172(12)
C17 0.068(2) 0.0565(17) 0.074(2) 0.0273(15) 0.0325(16) 0.0370(15)
C18 0.0486(17) 0.0429(14) 0.0420(14) 0.0238(12) 0.0143(12) 0.0140(11)
C19 0.063(2) 0.0514(17) 0.071(2) 0.0299(15) 0.0297(16) 0.0271(15)
C20 0.090(3) 0.0549(18) 0.084(2) 0.0412(18) 0.044(2) 0.0351(16)
C21 0.085(3) 0.069(2) 0.065(2) 0.0523(19) 0.0249(18) 0.0240(16)
C22 0.052(2) 0.072(2) 0.0669(19) 0.0360(17) 0.0168(15) 0.0136(16)
C23 0.0482(18) 0.0525(16) 0.0617(18) 0.0201(13) 0.0164(14) 0.0139(14)

loop_
_atom_type_symbol
_atom_type_description
_atom_type_scat_dispersion_real
_atom_type_scat_dispersion_imag
_atom_type_scat_source
C C 0.0033 0.0016 'International Tables Vol C Tables 4.2.6.8 and 6.1.1.4'
H H 0.0000 0.0000 'International Tables Vol C Tables 4.2.6.8 and 6.1.1.4'
N N 0.0061 0.0033 'International Tables Vol C Tables 4.2.6.8 and 6.1.1.4'
O O 0.0106 0.0060 'International Tables Vol C Tables 4.2.6.8 and 6.1.1.4'
Cl Cl 0.1484 0.1585 'International Tables Vol C Tables 4.2.6.8 and 6.1.1.4'

loop_
_geom_angle_atom_site_label_1
_geom_angle_atom_site_label_2
_geom_angle_atom_site_label_3
_geom_angle_site_symmetry_1
_geom_angle_site_symmetry_3
_geom_angle
_geom_angle_publ_flag
C7 N1 C4 . . 128.4(2) ?
C7 N1 H1 . . 110.4(18) ?
C4 N1 H1 . . 121.2(18) ?
C15 N2 N3 . . 112.28(19) ?
C15 N2 C18 . . 127.5(2) ?
N3 N2 C18 . . 119.5(2) ?
C16 N3 N2 . . 106.1(2) ?
C2 C1 C6 . . 121.1(3) ?
C2 C1 Cl1 . . 119.7(2) ?
C6 C1 Cl1 . . 119.2(2) ?
C1 C2 C3 . . 118.9(3) ?
C1 C2 H2 . . 120.6 ?
C3 C2 H2 . . 120.6 ?
C4 C3 C2 . . 120.8(3) ?
C4 C3 H3 . . 119.6 ?
C2 C3 H3 . . 119.6 ?
C5 C4 C3 . . 119.6(2) ?
C5 C4 N1 . . 121.8(2) ?
C3 C4 N1 . . 118.6(2) ?
C6 C5 C4 . . 119.8(3) ?
C6 C5 H5 . . 120.1 ?
C4 C5 H5 . . 120.1 ?
C5 C6 C1 . . 119.9(3) ?
C5 C6 H6 . . 120.1 ?
C1 C6 H6 . . 120.1 ?
N1 C7 C14 . . 118.9(2) ?
N1 C7 C8 . . 118.6(2) ?
C14 C7 C8 . . 122.4(2) ?
C13 C8 C9 . . 119.8(2) ?
C13 C8 C7 . . 121.4(2) ?
C9 C8 C7 . . 118.8(2) ?
C10 C9 C8 . . 119.7(3) ?
C10 C9 H9 . . 120.2 ?
C8 C9 H9 . . 120.2 ?
C11 C10 C9 . . 120.5(3) ?
C11 C10 H10 . . 119.8 ?
C9 C10 H10 . . 119.8 ?
C10 C11 C12 . . 120.0(3) ?
C10 C11 H11 . . 120.0 ?
C12 C11 H11 . . 120.0 ?
C11 C12 C13 . . 120.0(3) ?
C11 C12 H12 . . 120.0 ?
C13 C12 H12 . . 120.0 ?
C8 C13 C12 . . 119.9(3) ?
C8 C13 H13 . . 120.0 ?
C12 C13 H13 . . 120.0 ?
C7 C14 C16 . . 132.6(2) ?
C7 C14 C15 . . 121.7(2) ?
C16 C14 C15 . . 105.3(2) ?
O1 C15 N2 . . 126.0(2) ?
O1 C15 C14 . . 129.5(2) ?
N2 C15 C14 . . 104.4(2) ?
N3 C16 C14 . . 111.7(2) ?
N3 C16 C17 . . 118.0(2) ?
C14 C16 C17 . . 130.3(2) ?
C16 C17 H17A . . 109.5 ?
C16 C17 H17B . . 109.5 ?
H17A C17 H17B . . 109.5 ?
C16 C17 H17C . . 109.5 ?
H17A C17 H17C . . 109.5 ?
H17B C17 H17C . . 109.5 ?
C19 C18 C23 . . 120.3(2) ?
C19 C18 N2 . . 119.2(2) ?
C23 C18 N2 . . 120.5(2) ?
C18 C19 C20 . . 119.2(3) ?
C18 C19 H19 . . 120.4 ?
C20 C19 H19 . . 120.4 ?
C21 C20 C19 . . 120.7(3) ?
C21 C20 H20 . . 119.7 ?
C19 C20 H20 . . 119.7 ?
C20 C21 C22 . . 119.6(3) ?
C20 C21 H21 . . 120.2 ?
C22 C21 H21 . . 120.2 ?
C21 C22 C23 . . 120.9(3) ?
C21 C22 H22 . . 119.5 ?
C23 C22 H22 . . 119.5 ?
C22 C23 C18 . . 119.3(3) ?
C22 C23 H23 . . 120.4 ?
C18 C23 H23 . . 120.4 ?

loop_
_geom_bond_atom_site_label_1
_geom_bond_atom_site_label_2
_geom_bond_site_symmetry_2
_geom_bond_distance
_geom_bond_publ_flag
Cl1 C1 . 1.737(3) ?
O1 C15 . 1.244(3) ?
N1 C7 . 1.337(3) ?
N1 C4 . 1.426(3) ?
N1 H1 . 0.93(3) ?
N2 C15 . 1.374(3) ?
N2 N3 . 1.403(3) ?
N2 C18 . 1.419(3) ?
N3 C16 . 1.311(3) ?
C1 C2 . 1.369(4) ?
C1 C6 . 1.379(4) ?
C2 C3 . 1.383(4) ?
C2 H2 . 0.9300 ?
C3 C4 . 1.382(4) ?
C3 H3 . 0.9300 ?
C4 C5 . 1.382(4) ?
C5 C6 . 1.377(4) ?
C5 H5 . 0.9300 ?
C6 H6 . 0.9300 ?
C7 C14 . 1.393(3) ?
C7 C8 . 1.491(3) ?
C8 C13 . 1.378(4) ?
C8 C9 . 1.389(4) ?
C9 C10 . 1.376(4) ?
C9 H9 . 0.9300 ?
C10 C11 . 1.370(5) ?
C10 H10 . 0.9300 ?
C11 C12 . 1.379(5) ?
C11 H11 . 0.9300 ?
C12 C13 . 1.381(4) ?
C12 H12 . 0.9300 ?
C13 H13 . 0.9300 ?
C14 C16 . 1.431(4) ?
C14 C15 . 1.448(3) ?
C16 C17 . 1.496(4) ?
C17 H17A . 0.9600 ?
C17 H17B . 0.9600 ?
C17 H17C . 0.9600 ?
C18 C19 . 1.380(4) ?
C18 C23 . 1.380(4) ?
C19 C20 . 1.386(4) ?
C19 H19 . 0.9300 ?
C20 C21 . 1.366(5) ?
C20 H20 . 0.9300 ?
C21 C22 . 1.372(4) ?
C21 H21 . 0.9300 ?
C22 C23 . 1.377(4) ?
C22 H22 . 0.9300 ?
C23 H23 . 0.9300 ?

loop_
_geom_hbond_atom_site_label_D
_geom_hbond_atom_site_label_H
_geom_hbond_atom_site_label_A
_geom_hbond_site_symmetry_A
_geom_hbond_distance_DH
_geom_hbond_distance_HA
_geom_hbond_distance_DA
_geom_hbond_angle_DHA
_geom_hbond_publ_flag
N1 H1 O1 . 0.93(3) 1.87(3) 2.701(3) 146(2) yes

loop_
_cod_related_entry_id
_cod_related_entry_database
_cod_related_entry_code
1 ChemSpider 30655982
